data_1550496
loop_
_publ_author_name
'Gruetzmacher, Hansjoerg'
'Hou, Yuanfeng'
'Li, Zhongshu'
'Li, Yaqi'
'Su, Cheng-Yong'
'Puschmann, Florian'
'Liu, Peng'

_publ_section_title
;
 Making the Unconventional \m2-P Bridging Binding Mode More Conventional
 in Phosphinine Complexes
;
_journal_name_full 'Chemical Science'
_journal_paper_doi 10.1039/C8SC05281F
_journal_year 2019
_chemical_formula_moiety 'C17 H13 Au Cl O P, C2 H3 N'
_chemical_formula_sum 'C19 H16 Au Cl N O P'
_chemical_formula_weight 537.71
_space_group_crystal_system orthorhombic
_space_group_IT_number 61
_space_group_name_Hall '-P 2ac 2ab'
_space_group_name_H-M_alt 'P b c a'
_symmetry_space_group_name_Hall '-P 2ac 2ab'
_symmetry_space_group_name_H-M 'P b c a'
_atom_sites_solution_hydrogens geom
_atom_sites_solution_primary direct
_audit_creation_date 2018-04-18
_audit_creation_method
;
Olex2 1.2
(compiled 2018.04.03 svn.r3497 for OlexSys, GUI svn.r5486)
;
_audit_update_record
;
2018-10-09 deposited with the CCDC.
2019-01-17 downloaded from the CCDC.
;
_cell_angle_alpha 90
_cell_angle_beta 90
_cell_angle_gamma 90
_cell_formula_units_Z 8
_cell_length_a 12.7694(3)
_cell_length_b 7.3282(3)
_cell_length_c 38.4557(10)
_cell_measurement_reflns_used 1298
_cell_measurement_temperature 150.00(10)
_cell_measurement_theta_max 41.7090
_cell_measurement_theta_min 4.5800
_cell_volume 3598.56(19)
_computing_cell_refinement 'CrysAlisPro 1.171.38.43 (Rigaku OD, 2015)'
_computing_data_collection 'CrysAlisPro 1.171.38.43 (Rigaku OD, 2015)'
_computing_data_reduction 'CrysAlisPro 1.171.38.43 (Rigaku OD, 2015)'
_computing_molecular_graphics 'Olex2 (Dolomanov et al., 2009)'
_computing_publication_material 'Olex2 (Dolomanov et al., 2009)'
_computing_structure_refinement 'ShelXL (Sheldrick, 2015)'
_computing_structure_solution 'ShelXS (Sheldrick, 2008)'
_diffrn_ambient_environment air
_diffrn_ambient_temperature 150.00(10)
_diffrn_detector 'CCD plate'
_diffrn_detector_area_resol_mean 10.6525
_diffrn_detector_type Atlas
_diffrn_measured_fraction_theta_full 0.996
_diffrn_measured_fraction_theta_max 0.996
_diffrn_measurement_details
;
List of Runs (angles in degrees, time in seconds):

  # Type    Start    End  Width  t~exp~   \w     \q     \k     \f   Frames
#--------------------------------------------------------------------------
  1  \w    -66.00  17.00   1.00    2.00    --  -41.14  38.00   0.00   83
  2  \w   -103.00 -45.00   1.00    2.00    --  -41.14 -38.00-180.00   58
;
_diffrn_measurement_device 'four-circle diffractometer'
_diffrn_measurement_device_type 'SuperNova, Dual, Cu at zero, Atlas'
_diffrn_measurement_method '\w scans'
_diffrn_orient_matrix_type 'CrysAlisPro convention (1999,Acta A55,543-557)'
_diffrn_orient_matrix_UB_11 0.1202138000
_diffrn_orient_matrix_UB_12 -0.0149161000
_diffrn_orient_matrix_UB_13 -0.0006776000
_diffrn_orient_matrix_UB_21 0.0026049000
_diffrn_orient_matrix_UB_22 0.0117227000
_diffrn_orient_matrix_UB_23 0.0399615000
_diffrn_orient_matrix_UB_31 -0.0083783000
_diffrn_orient_matrix_UB_32 -0.2094114000
_diffrn_orient_matrix_UB_33 0.0022769000
_diffrn_radiation_monochromator mirror
_diffrn_radiation_probe x-ray
_diffrn_radiation_type CuK\a
_diffrn_radiation_wavelength 1.54184
_diffrn_reflns_av_R_equivalents 0.0416
_diffrn_reflns_av_unetI/netI 0.0430
_diffrn_reflns_Laue_measured_fraction_full 0.996
_diffrn_reflns_Laue_measured_fraction_max 0.996
_diffrn_reflns_limit_h_max 15
_diffrn_reflns_limit_h_min -14
_diffrn_reflns_limit_k_max 8
_diffrn_reflns_limit_k_min -4
_diffrn_reflns_limit_l_max 40
_diffrn_reflns_limit_l_min -45
_diffrn_reflns_number 7089
_diffrn_reflns_point_group_measured_fraction_full 0.996
_diffrn_reflns_point_group_measured_fraction_max 0.996
_diffrn_reflns_theta_full 66.007
_diffrn_reflns_theta_max 66.007
_diffrn_reflns_theta_min 4.156
_diffrn_source 'micro-focus sealed X-ray tube'
_diffrn_source_type 'SuperNova (Cu) X-ray Source'
_exptl_absorpt_coefficient_mu 17.610
_exptl_absorpt_correction_T_max 1.00000
_exptl_absorpt_correction_T_min 0.56875
_exptl_absorpt_correction_type multi-scan
_exptl_absorpt_process_details
;
CrysAlisPro 1.171.38.43 (Rigaku Oxford Diffraction, 2015)
Empirical absorption correction using spherical harmonics,
 implemented in SCALE3 ABSPACK scaling algorithm.
;
_exptl_crystal_colour 'clear yellowish yellow'
_exptl_crystal_colour_lustre clear
_exptl_crystal_colour_modifier yellowish
_exptl_crystal_colour_primary yellow
_exptl_crystal_density_diffrn 1.985
_exptl_crystal_description block
_exptl_crystal_F_000 2048
_exptl_crystal_size_max 0.22
_exptl_crystal_size_mid 0.2
_exptl_crystal_size_min 0.13
_refine_diff_density_max 2.607
_refine_diff_density_min -2.439
_refine_diff_density_rms 0.227
_refine_ls_extinction_method none
_refine_ls_goodness_of_fit_ref 1.041
_refine_ls_hydrogen_treatment constr
_refine_ls_matrix_type full
_refine_ls_number_parameters 219
_refine_ls_number_reflns 3130
_refine_ls_number_restraints 0
_refine_ls_restrained_S_all 1.041
_refine_ls_R_factor_all 0.0589
_refine_ls_R_factor_gt 0.0491
_refine_ls_shift/su_max 0.001
_refine_ls_shift/su_mean 0.000
_refine_ls_structure_factor_coef Fsqd
_refine_ls_weighting_details 'w=1/[\s^2^(Fo^2^)+(0.0866P)^2^] where P=(Fo^2^+2Fc^2^)/3'
_refine_ls_weighting_scheme calc
_refine_ls_wR_factor_gt 0.1287
_refine_ls_wR_factor_ref 0.1388
_reflns_Friedel_coverage 0.000
_reflns_number_gt 2563
_reflns_number_total 3130
_reflns_threshold_expression 'I > 2\s(I)'
_cod_data_source_file c8sc05281f2.cif
_cod_data_source_block exp_1747
_cod_original_cell_volume 3598.57(18)
_cod_database_code 1550496
_shelx_shelxl_version_number 2014/7
_shelx_space_group_comment
;
The symmetry employed for this shelxl refinement is uniquely defined
by the following loop, which should always be used as a source of
symmetry information in preference to the above space-group names.
They are only intended as comments.
;
_shelx_estimated_absorpt_t_max 0.208
_shelx_estimated_absorpt_t_min 0.113
_reflns_odcompleteness_completeness 35.98
_reflns_odcompleteness_iscentric 1
_reflns_odcompleteness_theta 66.49
_olex2_refinement_description
;
1. Fixed Uiso
 At 1.2 times of:
  All C(H) groups
 At 1.5 times of:
  All C(H,H,H) groups, All O(H) groups
2.a Aromatic/amide H refined with riding coordinates:
 C11(H11), C2(H2), C16(H16), C15(H15), C9(H9), C17(H17), C4(H4), C13(H13),
 C10(H10), C14(H14), C7(H7), C8(H8)
2.b Idealised Me refined as rotating group:
 C18(H18A,H18B,H18C)
2.c Idealised tetrahedral OH refined as rotating group:
 O1(H1)
;
_olex2_submission_special_instructions 'No special instructions were received'
_oxdiff_exptl_absorpt_empirical_details
;
Empirical correction (ABSPACK) includes:
- Absorption correction using spherical harmonics
- Frame scaling
- Detector area scaling
;
_oxdiff_exptl_absorpt_empirical_full_max 1.532
_oxdiff_exptl_absorpt_empirical_full_min 0.724

loop_
_space_group_symop_operation_xyz
'x, y, z'
'-x+1/2, -y, z+1/2'
'x+1/2, -y+1/2, -z'
'-x, y+1/2, -z+1/2'
'-x, -y, -z'
'x-1/2, y, -z-1/2'
'-x-1/2, y-1/2, z'
'x, -y-1/2, z-1/2'

loop_
_atom_site_label
_atom_site_type_symbol
_atom_site_fract_x
_atom_site_fract_y
_atom_site_fract_z
_atom_site_U_iso_or_equiv
_atom_site_adp_type
_atom_site_occupancy
_atom_site_site_symmetry_order
_atom_site_calc_flag
_atom_site_refinement_flags_posn
Au1 Au 0.23416(3) 0.03804(5) 0.43588(2) 0.02771(18) Uani 1 1 d .
P1 P 0.19614(16) 0.0433(3) 0.37984(5) 0.0259(4) Uani 1 1 d .
Cl1 Cl 0.27422(18) 0.0230(3) 0.49342(6) 0.0397(6) Uani 1 1 d .
C11 C -0.1131(7) -0.0045(13) 0.3695(2) 0.039(2) Uani 1 1 d .
H11 H -0.1139 -0.0769 0.3490 0.046 Uiso 1 1 calc R
C3 C 0.1561(6) 0.0215(9) 0.3006(2) 0.0207(16) Uani 1 1 d .
O1 O 0.3919(4) 0.0183(8) 0.35462(15) 0.0317(13) Uani 1 1 d .
H1 H 0.4013 0.0388 0.3759 0.048 Uiso 1 1 calc GR
C5 C 0.0757(6) 0.0611(9) 0.3588(2) 0.0234(17) Uani 1 1 d .
C2 C 0.2601(6) 0.0092(10) 0.3124(2) 0.0230(17) Uani 1 1 d .
H2 H 0.3139 -0.0102 0.2958 0.028 Uiso 1 1 calc R
C12 C 0.1363(6) 0.0045(10) 0.2625(2) 0.0223(16) Uani 1 1 d .
C6 C -0.0204(6) 0.0824(11) 0.3799(2) 0.0274(17) Uani 1 1 d .
C16 C 0.0430(6) 0.0953(11) 0.2107(2) 0.0299(17) Uani 1 1 d .
H16 H -0.0079 0.1701 0.1997 0.036 Uiso 1 1 calc R
C18 C -0.0175(7) -0.2139(13) 0.4754(3) 0.048(2) Uani 1 1 d .
H18A H -0.0790 -0.1346 0.4732 0.072 Uiso 1 1 calc GR
H18B H 0.0426 -0.1418 0.4832 0.072 Uiso 1 1 calc GR
H18C H -0.0320 -0.3106 0.4923 0.072 Uiso 1 1 calc GR
C19 C 0.0059(6) -0.2950(12) 0.4418(2) 0.0326(19) Uani 1 1 d .
C15 C 0.1000(6) -0.0289(11) 0.1913(2) 0.0312(18) Uani 1 1 d .
H15 H 0.0866 -0.0420 0.1671 0.037 Uiso 1 1 calc R
C9 C -0.2027(7) 0.1154(16) 0.4192(3) 0.050(3) Uani 1 1 d .
H9 H -0.2644 0.1221 0.4330 0.060 Uiso 1 1 calc R
C1 C 0.2883(6) 0.0240(11) 0.3474(2) 0.0243(16) Uani 1 1 d .
C17 C 0.0602(6) 0.1107(10) 0.24619(19) 0.0246(16) Uani 1 1 d .
H17 H 0.0199 0.1943 0.2595 0.030 Uiso 1 1 calc R
C4 C 0.0716(6) 0.0488(10) 0.3230(2) 0.0243(16) Uani 1 1 d .
H4 H 0.0045 0.0600 0.3126 0.029 Uiso 1 1 calc R
C13 C 0.1949(6) -0.1172(10) 0.2422(2) 0.0251(16) Uani 1 1 d .
H13 H 0.2480 -0.1889 0.2529 0.030 Uiso 1 1 calc R
C10 C -0.2028(8) 0.0153(14) 0.3890(3) 0.048(3) Uani 1 1 d .
H10 H -0.2658 -0.0412 0.3814 0.057 Uiso 1 1 calc R
C14 C 0.1765(6) -0.1341(11) 0.2071(2) 0.0313(18) Uani 1 1 d .
H14 H 0.2164 -0.2179 0.1937 0.038 Uiso 1 1 calc R
C7 C -0.0218(6) 0.1893(12) 0.4103(2) 0.0332(19) Uani 1 1 d .
H7 H 0.0403 0.2500 0.4175 0.040 Uiso 1 1 calc R
N1 N 0.0249(6) -0.3542(11) 0.4154(2) 0.0424(19) Uani 1 1 d .
C8 C -0.1125(7) 0.2072(14) 0.4299(2) 0.045(3) Uani 1 1 d .
H8 H -0.1131 0.2809 0.4502 0.054 Uiso 1 1 calc R

loop_
_atom_site_aniso_label
_atom_site_aniso_U_11
_atom_site_aniso_U_22
_atom_site_aniso_U_33
_atom_site_aniso_U_23
_atom_site_aniso_U_13
_atom_site_aniso_U_12
Au1 0.0228(3) 0.0387(3) 0.0216(2) 0.00082(14) 0.00047(12) -0.00135(14)
P1 0.0200(10) 0.0379(11) 0.0197(10) -0.0002(8) 0.0001(8) -0.0007(9)
Cl1 0.0475(14) 0.0502(13) 0.0213(10) 0.0036(9) -0.0050(9) -0.0004(10)
C11 0.028(5) 0.055(6) 0.032(5) 0.008(4) 0.002(4) 0.001(4)
C3 0.020(4) 0.021(3) 0.022(4) 0.002(3) -0.004(3) 0.001(3)
O1 0.016(3) 0.052(4) 0.027(3) -0.001(3) -0.003(2) -0.003(3)
C5 0.020(4) 0.018(4) 0.032(4) 0.006(3) 0.002(3) -0.002(3)
C2 0.018(4) 0.026(4) 0.025(5) -0.003(4) 0.002(3) 0.002(3)
C12 0.017(3) 0.028(4) 0.022(4) -0.002(3) -0.001(3) -0.007(3)
C6 0.017(4) 0.040(5) 0.026(4) 0.006(4) 0.003(3) 0.003(3)
C16 0.022(4) 0.033(4) 0.035(5) 0.008(4) -0.003(3) -0.001(4)
C18 0.046(5) 0.054(6) 0.045(6) -0.009(5) 0.010(4) 0.006(5)
C19 0.023(4) 0.038(5) 0.037(5) -0.001(4) 0.001(3) 0.002(4)
C15 0.023(4) 0.051(5) 0.019(4) 0.001(4) 0.001(3) -0.003(4)
C9 0.030(5) 0.075(7) 0.044(6) 0.016(6) 0.017(4) 0.016(5)
C1 0.016(3) 0.032(4) 0.025(4) 0.001(3) 0.001(3) 0.005(3)
C17 0.019(4) 0.028(4) 0.027(4) -0.001(3) -0.004(3) 0.004(3)
C4 0.017(4) 0.027(4) 0.028(4) 0.011(3) 0.000(3) 0.002(3)
C13 0.022(4) 0.027(4) 0.027(4) -0.005(3) 0.002(3) 0.002(3)
C10 0.025(5) 0.068(7) 0.049(6) 0.018(5) 0.012(5) 0.002(5)
C14 0.026(4) 0.039(5) 0.029(4) -0.002(4) 0.007(3) 0.003(4)
C7 0.034(4) 0.040(5) 0.026(4) -0.004(4) 0.004(3) 0.007(4)
N1 0.032(4) 0.050(5) 0.045(5) -0.009(4) 0.003(3) 0.007(4)
C8 0.040(5) 0.065(7) 0.030(5) 0.009(4) 0.009(4) 0.029(5)

loop_
_atom_type_symbol
_atom_type_description
_atom_type_scat_dispersion_real
_atom_type_scat_dispersion_imag
_atom_type_scat_source
C C 0.0181 0.0091 'International Tables Vol C Tables 4.2.6.8 and 6.1.1.4'
H H 0.0000 0.0000 'International Tables Vol C Tables 4.2.6.8 and 6.1.1.4'
N N 0.0311 0.0180 'International Tables Vol C Tables 4.2.6.8 and 6.1.1.4'
O O 0.0492 0.0322 'International Tables Vol C Tables 4.2.6.8 and 6.1.1.4'
Au Au -4.4197 7.2980 'International Tables Vol C Tables 4.2.6.8 and 6.1.1.4'
P P 0.2955 0.4335 'International Tables Vol C Tables 4.2.6.8 and 6.1.1.4'
Cl Cl 0.3639 0.7018 'International Tables Vol C Tables 4.2.6.8 and 6.1.1.4'

loop_
_geom_angle_atom_site_label_1
_geom_angle_atom_site_label_2
_geom_angle_atom_site_label_3
_geom_angle
P1 Au1 Cl1 178.20(8)
C5 P1 Au1 130.4(3)
C1 P1 Au1 123.7(3)
C1 P1 C5 105.8(4)
C10 C11 C6 119.9(9)
C2 C3 C12 118.1(7)
C4 C3 C2 122.7(7)
C4 C3 C12 119.2(7)
C6 C5 P1 118.9(6)
C4 C5 P1 119.4(6)
C4 C5 C6 121.6(7)
C1 C2 C3 123.3(7)
C17 C12 C3 120.9(7)
C17 C12 C13 118.4(7)
C13 C12 C3 120.6(7)
C11 C6 C5 119.6(8)
C11 C6 C7 118.7(8)
C7 C6 C5 121.7(7)
C15 C16 C17 120.1(7)
N1 C19 C18 178.4(10)
C16 C15 C14 119.9(8)
C10 C9 C8 120.4(9)
O1 C1 P1 121.6(6)
O1 C1 C2 116.5(7)
C2 C1 P1 121.9(6)
C16 C17 C12 120.6(7)
C5 C4 C3 126.6(7)
C14 C13 C12 120.8(7)
C9 C10 C11 121.1(10)
C13 C14 C15 120.1(8)
C8 C7 C6 120.9(9)
C7 C8 C9 119.0(9)

loop_
_geom_bond_atom_site_label_1
_geom_bond_atom_site_label_2
_geom_bond_distance
Au1 P1 2.210(2)
Au1 Cl1 2.273(2)
P1 C5 1.743(8)
P1 C1 1.720(8)
C11 C6 1.403(12)
C11 C10 1.377(13)
C3 C2 1.407(10)
C3 C12 1.492(10)
C3 C4 1.395(11)
O1 C1 1.353(10)
C5 C6 1.480(10)
C5 C4 1.378(11)
C2 C1 1.396(11)
C12 C17 1.394(10)
C12 C13 1.402(10)
C6 C7 1.405(11)
C16 C15 1.384(11)
C16 C17 1.387(10)
C18 C19 1.452(12)
C19 N1 1.131(10)
C15 C14 1.386(11)
C9 C10 1.375(15)
C9 C8 1.395(15)
C13 C14 1.378(10)
C7 C8 1.388(11)
